data_2232071
loop_
_publ_author_name
'Asatkar, Ashish K.'
'Verma, Vinay K.'
'Jain, Tripti A.'
'Singh, Rajendra'
'Gupta, Sushil K.'
'Butcher, Ray J.'

_publ_section_title
;
 10,21-Dimethyl-2,7,13,18-tetraphenyl-3,6,14,17-tetraazatricyclo[17.3.1.1^8,12^]tetracosa-1(23),2,6,8(24),9,11,13,17,19,21-decaene-23,24-diol
 cyclohexane 0.33-solvate
;
_journal_coeditor_code TK2788
_journal_issue 10
_journal_name_full 'Acta Crystallographica Section E'
_journal_page_first o2724
_journal_page_last o2725
_journal_paper_doi 10.1107/S1600536811036622
_journal_volume 67
_journal_year 2011
_chemical_formula_iupac 'C46 H40 N4 O2, 1/3(C6 H12)'
_chemical_formula_moiety 'C46 H40 N4 O2, 1/3(C6 H12)'
_chemical_formula_sum 'C48 H44 N4 O2'
_chemical_formula_weight 708.87
_chemical_name_systematic
;
10,21-dimethyl-2,7,13,18-tetraphenyl-3,6,14,17-
tetraazatricyclo[17.3.1.1^8,12^]tetracosa-1(23),2,6,8(24),9,11,13,17,19,21-
decaene-23,24-diol cyclohexane 0.33-solvate
;
_space_group_IT_number 148
_symmetry_cell_setting rhombohedral
_symmetry_space_group_name_Hall '-R 3'
_symmetry_space_group_name_H-M 'R -3 :H'
_atom_sites_solution_hydrogens geom
_atom_sites_solution_primary direct
_atom_sites_solution_secondary difmap
_audit_creation_method SHELXL-97
_cell_angle_alpha 90.00
_cell_angle_beta 90.00
_cell_angle_gamma 120.00
_cell_formula_units_Z 9
_cell_length_a 28.0966(2)
_cell_length_b 28.0966(2)
_cell_length_c 16.0265(2)
_cell_measurement_reflns_used 3689
_cell_measurement_temperature 295(2)
_cell_measurement_theta_max 77.3830
_cell_measurement_theta_min 4.1777
_cell_volume 10956.63(18)
_computing_cell_refinement
;
CrysAlis RED (Oxford Diffraction, 2009)
;
_computing_data_collection
;
CrysAlis CCD (Oxford Diffraction, 2009)
;
_computing_data_reduction
;
CrysAlis RED (Oxford Diffraction, 2009)
;
_computing_molecular_graphics 'SHELXTL (Sheldrick, 2008)'
_computing_publication_material 'SHELXTL (Sheldrick, 2008)'
_computing_structure_refinement
;
SHELXL97 (Sheldrick, 2008) and PLATON (Spek, 2009)
;
_computing_structure_solution 'SHELXS97 (Sheldrick, 2008)'
_diffrn_ambient_temperature 295(2)
_diffrn_detector_area_resol_mean 10.5081
_diffrn_measured_fraction_theta_full 0.995
_diffrn_measured_fraction_theta_max 0.967
_diffrn_measurement_device_type 'Oxford Diffraction Gemini R'
_diffrn_measurement_method '\f and \w scans'
_diffrn_radiation_monochromator graphite
_diffrn_radiation_source 'fine-focus sealed tube'
_diffrn_radiation_type MoK\a
_diffrn_radiation_wavelength 0.71073
_diffrn_reflns_av_R_equivalents 0.0195
_diffrn_reflns_av_sigmaI/netI 0.0251
_diffrn_reflns_limit_h_max 33
_diffrn_reflns_limit_h_min -34
_diffrn_reflns_limit_k_max 31
_diffrn_reflns_limit_k_min -35
_diffrn_reflns_limit_l_max 19
_diffrn_reflns_limit_l_min -17
_diffrn_reflns_number 10270
_diffrn_reflns_theta_full 25.00
_diffrn_reflns_theta_max 26.75
_diffrn_reflns_theta_min 2.10
_diffrn_standards_decay_% 0
_diffrn_standards_interval_count 50
_diffrn_standards_number 2
_exptl_absorpt_coefficient_mu 0.059
_exptl_absorpt_correction_T_max 1.00000
_exptl_absorpt_correction_T_min 0.17285
_exptl_absorpt_correction_type multi-scan
_exptl_absorpt_process_details
;
(CrysAlis RED; Oxford Diffraction, 2009)
;
_exptl_crystal_colour yellow
_exptl_crystal_density_diffrn 0.967
_exptl_crystal_density_method 'not measured'
_exptl_crystal_description block
_exptl_crystal_F_000 3384
_exptl_crystal_size_max 0.44
_exptl_crystal_size_mid 0.41
_exptl_crystal_size_min 0.32
_platon_squeeze_details
;
;
_refine_diff_density_max 0.849
_refine_diff_density_min -0.269
_refine_ls_extinction_method none
_refine_ls_goodness_of_fit_ref 0.933
_refine_ls_hydrogen_treatment constr
_refine_ls_matrix_type full
_refine_ls_number_parameters 246
_refine_ls_number_reflns 5016
_refine_ls_number_restraints 0
_refine_ls_restrained_S_all 0.933
_refine_ls_R_factor_all 0.0852
_refine_ls_R_factor_gt 0.0631
_refine_ls_shift/su_max 0.000
_refine_ls_shift/su_mean 0.000
_refine_ls_structure_factor_coef Fsqd
_refine_ls_weighting_details 'calc w=1/[\s^2^(Fo^2^)+(0.1584P)^2^] where P=(Fo^2^+2Fc^2^)/3'
_refine_ls_weighting_scheme calc
_refine_ls_wR_factor_gt 0.2023
_refine_ls_wR_factor_ref 0.2215
_reflns_number_gt 3022
_reflns_number_total 5016
_reflns_threshold_expression I>2\s(I)
_cod_data_source_file tk2788.cif
_cod_data_source_block I
_cod_depositor_comments
;

2017-04-15
Z value and formula fixed to values more according to usual
chemical conventions.                 miguel
;
_cod_original_formula_sum 'C144 H132 N12 O6'
_cod_original_formula_weight 2126.62
_cod_original_formula_moiety '3(C46 H40 N4 O2), C6 H12'
_cod_original_formula_units_Z 3
_cod_original_cell_volume 10956.6(2)
_cod_original_sg_symbol_H-M 'R -3'
_cod_database_code 2232071
_cod_database_fobs_code 2232071

loop_
_symmetry_equiv_pos_as_xyz
'x, y, z'
'-y, x-y, z'
'-x+y, -x, z'
'x+2/3, y+1/3, z+1/3'
'-y+2/3, x-y+1/3, z+1/3'
'-x+y+2/3, -x+1/3, z+1/3'
'x+1/3, y+2/3, z+2/3'
'-y+1/3, x-y+2/3, z+2/3'
'-x+y+1/3, -x+2/3, z+2/3'
'-x, -y, -z'
'y, -x+y, -z'
'x-y, x, -z'
'-x+2/3, -y+1/3, -z+1/3'
'y+2/3, -x+y+1/3, -z+1/3'
'x-y+2/3, x+1/3, -z+1/3'
'-x+1/3, -y+2/3, -z+2/3'
'y+1/3, -x+y+2/3, -z+2/3'
'x-y+1/3, x+2/3, -z+2/3'

loop_
_atom_site_type_symbol
_atom_site_label
_atom_site_fract_x
_atom_site_fract_y
_atom_site_fract_z
_atom_site_U_iso_or_equiv
_atom_site_adp_type
_atom_site_calc_flag
_atom_site_refinement_flags
_atom_site_occupancy
_atom_site_symmetry_multiplicity
O O1 0.00757(6) 0.45286(6) 0.94763(8) 0.0730(4) Uani d . 1 1
H H1O -0.0035 0.4423 0.9952 0.088 Uiso calc R 1 1
N N1A 0.01498(8) 0.43270(7) 1.09956(10) 0.0711(4) Uani d . 1 1
N N1B 0.04471(7) 0.53952(7) 0.76712(10) 0.0743(5) Uani d . 1 1
C C1 0.06233(8) 0.48575(8) 0.94867(12) 0.0624(4) Uani d . 1 1
C C2 0.09343(8) 0.49450(8) 1.02149(12) 0.0645(5) Uani d . 1 1
C C3 0.15063(9) 0.52866(9) 1.01686(13) 0.0724(5) Uani d . 1 1
H H3A 0.1714 0.5343 1.0648 0.087 Uiso calc R 1 1
C C4 0.17723(9) 0.55424(9) 0.94371(14) 0.0757(5) Uani d . 1 1
C C5 0.14523(9) 0.54553(9) 0.87394(13) 0.0752(5) Uani d . 1 1
H H5A 0.1624 0.5629 0.8244 0.090 Uiso calc R 1 1
C C6 0.08866(8) 0.51206(8) 0.87453(12) 0.0669(5) Uani d . 1 1
C C7 0.23917(11) 0.59108(13) 0.9403(2) 0.1046(9) Uani d . 1 1
H H7A 0.2548 0.5740 0.9068 0.157 Uiso calc R 1 1
H H7B 0.2539 0.5968 0.9958 0.157 Uiso calc R 1 1
H H7C 0.2480 0.6258 0.9161 0.157 Uiso calc R 1 1
C C1A -0.01466(10) 0.40063(10) 1.17263(14) 0.0781(6) Uani d . 1 1
H H1AA 0.0100 0.4121 1.2202 0.094 Uiso calc R 1 1
H H1AB -0.0275 0.3620 1.1624 0.094 Uiso calc R 1 1
C C2A 0.06650(9) 0.46672(8) 1.10066(12) 0.0663(5) Uani d . 1 1
C C3A 0.10126(9) 0.48103(9) 1.17789(12) 0.0694(5) Uani d . 1 1
C C4A 0.11904(9) 0.44689(10) 1.20864(14) 0.0775(6) Uani d . 1 1
H H4AA 0.1107 0.4147 1.1806 0.093 Uiso calc R 1 1
C C5A 0.14966(11) 0.46100(12) 1.28222(16) 0.0909(7) Uani d . 1 1
H H5AA 0.1621 0.4382 1.3030 0.109 Uiso calc R 1 1
C C6A 0.16148(12) 0.50778(13) 1.32378(18) 0.0991(8) Uani d . 1 1
H H6AA 0.1817 0.5168 1.3730 0.119 Uiso calc R 1 1
C C7A 0.14353(14) 0.54175(13) 1.29287(19) 0.1052(9) Uani d . 1 1
H H7AA 0.1517 0.5738 1.3214 0.126 Uiso calc R 1 1
C C8A 0.11359(12) 0.52882(11) 1.22012(15) 0.0878(7) Uani d . 1 1
H H8AA 0.1017 0.5521 1.1995 0.105 Uiso calc R 1 1
C C1B 0.06337(9) 0.59170(9) 0.80786(13) 0.0762(6) Uani d . 1 1
H H1BA 0.0890 0.6212 0.7719 0.091 Uiso calc R 1 1
H H1BB 0.0824 0.5931 0.8591 0.091 Uiso calc R 1 1
C C2B 0.05487(8) 0.50364(8) 0.79799(12) 0.0689(5) Uani d . 1 1
C C3B 0.03317(10) 0.45037(9) 0.75241(13) 0.0770(6) Uani d . 1 1
C C4B -0.00983(11) 0.43386(12) 0.69686(16) 0.0958(8) Uani d . 1 1
H H4BA -0.0262 0.4553 0.6892 0.115 Uiso calc R 1 1
C C5B -0.02877(14) 0.38494(14) 0.6522(2) 0.1131(10) Uani d . 1 1
H H5BA -0.0584 0.3736 0.6161 0.136 Uiso calc R 1 1
C C6B -0.00516(16) 0.35455(13) 0.6604(2) 0.1179(12) Uani d . 1 1
H H6BA -0.0172 0.3230 0.6283 0.141 Uiso calc R 1 1
C C7B 0.03724(17) 0.36951(12) 0.7163(2) 0.1160(11) Uani d . 1 1
H H7BA 0.0533 0.3477 0.7229 0.139 Uiso calc R 1 1
C C8B 0.05599(13) 0.41755(11) 0.76307(17) 0.0957(8) Uani d . 1 1
H H8BA 0.0841 0.4274 0.8016 0.115 Uiso calc R 1 1
C C1S 0.2722(4) 0.6162(8) 1.1813(4) 0.244(6) Uani d . 1 1
H H1SA 0.2686 0.6132 1.2416 0.293 Uiso calc R 1 1
H H1SB 0.2379 0.5879 1.1573 0.293 Uiso calc R 1 1

loop_
_atom_site_aniso_label
_atom_site_aniso_U_11
_atom_site_aniso_U_22
_atom_site_aniso_U_33
_atom_site_aniso_U_12
_atom_site_aniso_U_13
_atom_site_aniso_U_23
O1 0.0741(8) 0.0811(9) 0.0525(7) 0.0303(7) 0.0009(6) 0.0076(6)
N1A 0.0838(11) 0.0741(10) 0.0554(9) 0.0395(9) 0.0047(8) 0.0089(7)
N1B 0.0852(11) 0.0795(10) 0.0536(9) 0.0378(9) 0.0032(8) 0.0041(7)
C1 0.0697(11) 0.0624(9) 0.0551(10) 0.0330(9) 0.0014(8) 0.0006(7)
C2 0.0766(11) 0.0649(10) 0.0563(10) 0.0387(9) 0.0002(8) 0.0008(8)
C3 0.0747(12) 0.0779(12) 0.0679(12) 0.0407(10) -0.0049(9) -0.0011(9)
C4 0.0710(12) 0.0788(12) 0.0751(13) 0.0358(10) 0.0028(10) 0.0010(10)
C5 0.0795(13) 0.0786(12) 0.0645(12) 0.0372(10) 0.0110(9) 0.0067(10)
C6 0.0750(11) 0.0684(10) 0.0557(10) 0.0347(9) 0.0045(8) 0.0023(8)
C7 0.0771(15) 0.119(2) 0.1015(19) 0.0369(14) 0.0056(13) 0.0134(16)
C1A 0.0922(14) 0.0802(13) 0.0623(12) 0.0433(11) 0.0065(10) 0.0161(9)
C2A 0.0833(13) 0.0694(11) 0.0554(10) 0.0452(10) -0.0006(8) 0.0010(8)
C3A 0.0833(12) 0.0795(12) 0.0524(9) 0.0460(10) 0.0008(8) 0.0044(8)
C4A 0.0883(14) 0.0843(13) 0.0722(13) 0.0523(12) -0.0018(10) 0.0034(10)
C5A 0.0928(15) 0.1126(19) 0.0818(15) 0.0622(14) -0.0079(12) 0.0121(14)
C6A 0.1021(18) 0.120(2) 0.0752(15) 0.0557(17) -0.0221(13) -0.0040(14)
C7A 0.133(2) 0.1024(18) 0.0819(16) 0.0597(18) -0.0228(16) -0.0222(14)
C8A 0.1165(18) 0.0890(15) 0.0726(13) 0.0622(14) -0.0160(13) -0.0088(11)
C1B 0.0842(13) 0.0747(12) 0.0632(11) 0.0349(10) 0.0047(10) 0.0084(9)
C2B 0.0748(11) 0.0757(11) 0.0480(9) 0.0315(9) 0.0094(8) 0.0048(8)
C3B 0.0891(14) 0.0745(12) 0.0540(10) 0.0309(11) 0.0141(9) 0.0006(9)
C4B 0.0947(16) 0.1020(17) 0.0703(14) 0.0340(14) 0.0022(12) -0.0152(12)
C5B 0.107(2) 0.109(2) 0.0857(18) 0.0260(17) 0.0073(15) -0.0288(16)
C6B 0.124(2) 0.0865(18) 0.098(2) 0.0187(17) 0.0379(19) -0.0227(15)
C7B 0.156(3) 0.0860(17) 0.099(2) 0.0557(19) 0.036(2) 0.0008(15)
C8B 0.125(2) 0.0843(15) 0.0737(15) 0.0490(15) 0.0074(14) -0.0013(12)
C1S 0.195(7) 0.318(16) 0.099(4) 0.037(6) -0.012(4) -0.054(8)

loop_
_atom_type_symbol
_atom_type_description
_atom_type_scat_dispersion_real
_atom_type_scat_dispersion_imag
_atom_type_scat_source
C C 0.0033 0.0016 'International Tables Vol C Tables 4.2.6.8 and 6.1.1.4'
H H 0.0000 0.0000 'International Tables Vol C Tables 4.2.6.8 and 6.1.1.4'
N N 0.0061 0.0033 'International Tables Vol C Tables 4.2.6.8 and 6.1.1.4'
O O 0.0106 0.0060 'International Tables Vol C Tables 4.2.6.8 and 6.1.1.4'

loop_
_geom_angle_atom_site_label_1
_geom_angle_atom_site_label_2
_geom_angle_atom_site_label_3
_geom_angle_site_symmetry_1
_geom_angle_site_symmetry_3
_geom_angle
C1 O1 H1O . . 109.5
C2A N1A C1A . . 122.38(18)
C2B N1B C1B . . 121.06(18)
O1 C1 C6 . . 118.32(17)
O1 C1 C2 . . 122.01(17)
C6 C1 C2 . . 119.67(18)
C3 C2 C1 . . 118.41(18)
C3 C2 C2A . . 120.92(18)
C1 C2 C2A . . 120.65(18)
C4 C3 C2 . . 122.5(2)
C4 C3 H3A . . 118.8
C2 C3 H3A . . 118.8
C5 C4 C3 . . 117.41(19)
C5 C4 C7 . . 121.1(2)
C3 C4 C7 . . 121.5(2)
C4 C5 C6 . . 122.7(2)
C4 C5 H5A . . 118.6
C6 C5 H5A . . 118.6
C5 C6 C1 . . 119.25(19)
C5 C6 C2B . . 121.62(18)
C1 C6 C2B . . 119.13(17)
C4 C7 H7A . . 109.5
C4 C7 H7B . . 109.5
H7A C7 H7B . . 109.5
C4 C7 H7C . . 109.5
H7A C7 H7C . . 109.5
H7B C7 H7C . . 109.5
N1A C1A C1B . 10_567 110.73(17)
N1A C1A H1AA . . 109.5
C1B C1A H1AA 10_567 . 109.5
N1A C1A H1AB . . 109.5
C1B C1A H1AB 10_567 . 109.5
H1AA C1A H1AB . . 108.1
N1A C2A C2 . . 118.15(18)
N1A C2A C3A . . 123.70(18)
C2 C2A C3A . . 118.15(18)
C4A C3A C8A . . 119.9(2)
C4A C3A C2A . . 121.5(2)
C8A C3A C2A . . 118.47(18)
C3A C4A C5A . . 119.5(2)
C3A C4A H4AA . . 120.3
C5A C4A H4AA . . 120.3
C6A C5A C4A . . 120.5(2)
C6A C5A H5AA . . 119.8
C4A C5A H5AA . . 119.8
C5A C6A C7A . . 119.9(2)
C5A C6A H6AA . . 120.1
C7A C6A H6AA . . 120.1
C6A C7A C8A . . 120.7(3)
C6A C7A H7AA . . 119.7
C8A C7A H7AA . . 119.7
C7A C8A C3A . . 119.6(2)
C7A C8A H8AA . . 120.2
C3A C8A H8AA . . 120.2
N1B C1B C1A . 10_567 109.98(19)
N1B C1B H1BA . . 109.7
C1A C1B H1BA 10_567 . 109.7
N1B C1B H1BB . . 109.7
C1A C1B H1BB 10_567 . 109.7
H1BA C1B H1BB . . 108.2
N1B C2B C3B . . 117.44(19)
N1B C2B C6 . . 124.58(19)
C3B C2B C6 . . 117.94(19)
C8B C3B C4B . . 118.6(2)
C8B C3B C2B . . 121.2(2)
C4B C3B C2B . . 120.1(2)
C3B C4B C5B . . 120.0(3)
C3B C4B H4BA . . 120.0
C5B C4B H4BA . . 120.0
C6B C5B C4B . . 121.1(3)
C6B C5B H5BA . . 119.5
C4B C5B H5BA . . 119.5
C5B C6B C7B . . 120.2(3)
C5B C6B H6BA . . 119.9
C7B C6B H6BA . . 119.9
C6B C7B C8B . . 119.6(3)
C6B C7B H7BA . . 120.2
C8B C7B H7BA . . 120.2
C3B C8B C7B . . 120.4(3)
C3B C8B H8BA . . 119.8
C7B C8B H8BA . . 119.8
C1S C1S C1S 15_557 14_457 112.3(4)
C1S C1S H1SA 15_557 . 109.1
C1S C1S H1SA 14_457 . 109.1
C1S C1S H1SB 15_557 . 109.1
C1S C1S H1SB 14_457 . 109.1
H1SA C1S H1SB . . 107.9

loop_
_geom_bond_atom_site_label_1
_geom_bond_atom_site_label_2
_geom_bond_site_symmetry_2
_geom_bond_distance
O1 C1 . 1.342(2)
O1 H1O . 0.8200
N1A C2A . 1.275(3)
N1A C1A . 1.458(2)
N1B C2B . 1.277(3)
N1B C1B . 1.443(3)
C1 C6 . 1.400(3)
C1 C2 . 1.404(3)
C2 C3 . 1.402(3)
C2 C2A . 1.484(3)
C3 C4 . 1.383(3)
C3 H3A . 0.9300
C4 C5 . 1.378(3)
C4 C7 . 1.517(3)
C5 C6 . 1.384(3)
C5 H5A . 0.9300
C6 C2B . 1.496(3)
C7 H7A . 0.9600
C7 H7B . 0.9600
C7 H7C . 0.9600
C1A C1B 10_567 1.520(3)
C1A H1AA . 0.9700
C1A H1AB . 0.9700
C2A C3A . 1.502(3)
C3A C4A . 1.375(3)
C3A C8A . 1.384(3)
C4A C5A . 1.395(3)
C4A H4AA . 0.9300
C5A C6A . 1.358(4)
C5A H5AA . 0.9300
C6A C7A . 1.375(4)
C6A H6AA . 0.9300
C7A C8A . 1.376(4)
C7A H7AA . 0.9300
C8A H8AA . 0.9300
C1B C1A 10_567 1.521(3)
C1B H1BA . 0.9700
C1B H1BB . 0.9700
C2B C3B . 1.494(3)
C3B C8B . 1.372(4)
C3B C4B . 1.381(4)
C4B C5B . 1.398(4)
C4B H4BA . 0.9300
C5B C6B . 1.324(5)
C5B H5BA . 0.9300
C6B C7B . 1.378(5)
C6B H6BA . 0.9300
C7B C8B . 1.396(4)
C7B H7BA . 0.9300
C8B H8BA . 0.9300
C1S C1S 15_557 1.657(7)
C1S C1S 14_457 1.658(7)
C1S H1SA . 0.9700
C1S H1SB . 0.9700

loop_
_geom_hbond_atom_site_label_D
_geom_hbond_atom_site_label_H
_geom_hbond_atom_site_label_A
_geom_hbond_distance_DH
_geom_hbond_distance_HA
_geom_hbond_distance_DA
_geom_hbond_angle_DHA
O1 H1O N1A 0.82 1.81 2.532(2) 145.8

loop_
_geom_torsion_atom_site_label_1
_geom_torsion_atom_site_label_2
_geom_torsion_atom_site_label_3
_geom_torsion_atom_site_label_4
_geom_torsion_site_symmetry_4
_geom_torsion
O1 C1 C2 C3 . 178.78(18)
C6 C1 C2 C3 . -1.5(3)
O1 C1 C2 C2A . 0.8(3)
C6 C1 C2 C2A . -179.53(17)
C1 C2 C3 C4 . 0.6(3)
C2A C2 C3 C4 . 178.54(19)
C2 C3 C4 C5 . 0.7(3)
C2 C3 C4 C7 . 179.9(2)
C3 C4 C5 C6 . -1.0(3)
C7 C4 C5 C6 . 179.8(2)
C4 C5 C6 C1 . 0.0(3)
C4 C5 C6 C2B . 179.6(2)
O1 C1 C6 C5 . -179.04(18)
C2 C1 C6 C5 . 1.3(3)
O1 C1 C6 C2B . 1.4(3)
C2 C1 C6 C2B . -178.29(18)
C2A N1A C1A C1B 10_567 126.2(2)
C1A N1A C2A C2 . 175.90(17)
C1A N1A C2A C3A . -5.3(3)
C3 C2 C2A N1A . -174.41(18)
C1 C2 C2A N1A . 3.5(3)
C3 C2 C2A C3A . 6.7(3)
C1 C2 C2A C3A . -175.39(17)
N1A C2A C3A C4A . 78.9(3)
C2 C2A C3A C4A . -102.2(2)
N1A C2A C3A C8A . -98.6(3)
C2 C2A C3A C8A . 80.2(3)
C8A C3A C4A C5A . -0.3(4)
C2A C3A C4A C5A . -177.8(2)
C3A C4A C5A C6A . 0.6(4)
C4A C5A C6A C7A . -0.5(4)
C5A C6A C7A C8A . 0.1(5)
C6A C7A C8A C3A . 0.3(5)
C4A C3A C8A C7A . -0.2(4)
C2A C3A C8A C7A . 177.4(2)
C2B N1B C1B C1A 10_567 -122.1(2)
C1B N1B C2B C3B . 178.98(18)
C1B N1B C2B C6 . -3.4(3)
C5 C6 C2B N1B . -73.2(3)
C1 C6 C2B N1B . 106.3(2)
C5 C6 C2B C3B . 104.3(2)
C1 C6 C2B C3B . -76.1(2)
N1B C2B C3B C8B . 158.1(2)
C6 C2B C3B C8B . -19.6(3)
N1B C2B C3B C4B . -20.4(3)
C6 C2B C3B C4B . 161.9(2)
C8B C3B C4B C5B . -0.8(4)
C2B C3B C4B C5B . 177.8(2)
C3B C4B C5B C6B . -1.9(4)
C4B C5B C6B C7B . 2.9(5)
C5B C6B C7B C8B . -1.4(5)
C4B C3B C8B C7B . 2.3(4)
C2B C3B C8B C7B . -176.3(2)
C6B C7B C8B C3B . -1.3(4)

loop_
_platon_squeeze_void_nr
_platon_squeeze_void_average_x
_platon_squeeze_void_average_y
_platon_squeeze_void_average_z
_platon_squeeze_void_volume
_platon_squeeze_void_count_electrons
1 -0.016 -0.010 -0.002 3074.3 269.0
